data_7110978
loop_
_publ_author_name
'Berreau, Lisa M.'
'Allred, Russell A.'
'Makowska-Grzyska, Magdalena M.'
'Arif, Atta M.'

_publ_section_title
;
 Synthesis and structure of a nitrogen/sulfur-ligated zinc hydroxide
 complex
;
_journal_issue 15
_journal_name_full 'Chemical Communications'
_journal_page_first 1423
_journal_paper_doi 10.1039/b003144p
_journal_year 2000
_chemical_formula_sum 'C17 H32 Cl N3 O5 S2 Zn'
_chemical_formula_weight 523.4
_chemical_name_systematic
;
 ?
;
_space_group_IT_number 14
_symmetry_cell_setting monoclinic
_symmetry_space_group_name_Hall '-P 2yn'
_symmetry_space_group_name_H-M 'P 1 21/n 1'
_atom_sites_solution_hydrogens geom
_atom_sites_solution_primary direct
_atom_sites_solution_secondary difmap
_audit_conform_dict_location ftp://ftp.iucr.org/cifdics/cif_core2.1beta.dic
_audit_conform_dict_name cif_core.dic
_audit_conform_dict_version 2.1beta3
_audit_creation_date 1999-07-07T09:24:44-00:00
_audit_creation_method 'WinGX routine CIF_UPDATE'
_cell_angle_alpha 90
_cell_angle_beta 98.964(2)
_cell_angle_gamma 90
_cell_formula_units_Z 4
_cell_length_a 11.5830(3)
_cell_length_b 17.1392(6)
_cell_length_c 12.1278(5)
_cell_measurement_temperature 200.00(10)
_cell_volume 2378.25(14)
_computing_cell_refinement DENZO-SMN
_computing_data_collection 'Nonius COLLECT'
_computing_data_reduction DENZO-SMN
_computing_molecular_graphics 'WinGX, Ortep3'
_computing_structure_refinement 'SHELXL-97 (Sheldrick, 1997)'
_computing_structure_solution SIR97
_diffrn_ambient_temperature 200.00(10)
_diffrn_measured_fraction_theta_full 0.972
_diffrn_measured_fraction_theta_max 0.972
_diffrn_measurement_device_type 'Nonius KappaCCD Diffractometer'
_diffrn_measurement_method 'Phi plus Omega scan'
_diffrn_radiation_monochromator graphite
_diffrn_radiation_type MoK\a
_diffrn_radiation_wavelength 0.71073
_diffrn_reflns_av_R_equivalents 0.0343
_diffrn_reflns_av_sigmaI/netI 0.0544
_diffrn_reflns_limit_h_max 15
_diffrn_reflns_limit_h_min -15
_diffrn_reflns_limit_k_max 21
_diffrn_reflns_limit_k_min -20
_diffrn_reflns_limit_l_max 15
_diffrn_reflns_limit_l_min -15
_diffrn_reflns_number 9424
_diffrn_reflns_theta_full 27.49
_diffrn_reflns_theta_max 27.49
_diffrn_reflns_theta_min 2.97
_exptl_absorpt_coefficient_mu 1.352
_exptl_absorpt_correction_type SACLEPACK
_exptl_crystal_colour COlorless
_exptl_crystal_density_diffrn 1.462
_exptl_crystal_density_method 'not measured'
_exptl_crystal_description Prism
_exptl_crystal_F_000 1096
_exptl_crystal_size_max 0.23
_exptl_crystal_size_mid 0.2
_exptl_crystal_size_min 0.11
_refine_diff_density_max 0.984
_refine_diff_density_min -0.491
_refine_diff_density_rms 0.075
_refine_ls_extinction_method none
_refine_ls_goodness_of_fit_ref 1.011
_refine_ls_hydrogen_treatment mixed
_refine_ls_matrix_type full
_refine_ls_number_parameters 315
_refine_ls_number_reflns 5303
_refine_ls_number_restraints 64
_refine_ls_restrained_S_all 1.14
_refine_ls_R_factor_all 0.0764
_refine_ls_R_factor_gt 0.0507
_refine_ls_shift/su_max 0.001
_refine_ls_shift/su_mean 0
_refine_ls_structure_factor_coef Fsqd
_refine_ls_weighting_scheme calc
_refine_ls_wR_factor_gt 0.118
_refine_ls_wR_factor_ref 0.1317
_reflns_number_gt 3915
_reflns_number_total 5303
_reflns_threshold_expression >2sigma(I)
_cod_data_source_file b003144psup1.cif
_cod_data_source_block shelxl
_cod_depositor_comments
;
The following automatic conversions were performed:

'_cell_measurement_temperature' value '200(0.1)' was changed to
'200.00(10)' - precision was
estimated.

'_diffrn_ambient_temperature' value '200(0.1)' was
changed to '200.00(10)' - precision was
estimated.

'_symmetry_cell_setting' value 'Monoclinic' changed to
'monoclinic' according to
/home/saulius/struct/CIF-dictionaries/cif_core.dic dictionary named
'cif_core.dic' version 2.4.2 from 2011-04-26.

Automatic conversion script
Id: cif_fix_values 1891 2012-01-12 08:04:46Z andrius 
;
_cod_original_sg_symbol_H-M 'P 21/n'
_cod_database_code 7110978

loop_
_symmetry_equiv_pos_as_xyz
'x, y, z'
'-x+1/2, y+1/2, -z+1/2'
'-x, -y, -z'
'x-1/2, -y-1/2, z-1/2'

loop_
_atom_site_label
_atom_site_type_symbol
_atom_site_fract_x
_atom_site_fract_y
_atom_site_fract_z
_atom_site_U_iso_or_equiv
_atom_site_adp_type
_atom_site_occupancy
_atom_site_symmetry_multiplicity
_atom_site_calc_flag
_atom_site_refinement_flags
_atom_site_disorder_assembly
_atom_site_disorder_group
Zn Zn 0.58282(4) 0.01206(3) 0.60522(3) 0.03371(15) Uani 1 1 d . . .
S1 S 0.69380(10) -0.10783(7) 0.67916(11) 0.0517(3) Uani 1 1 d . . .
S2 S 1.03275(11) 0.11265(7) 0.51398(11) 0.0549(3) Uani 1 1 d . . .
O1 O 0.5621(3) 0.05157(19) 0.4505(2) 0.0373(6) Uani 1 1 d . . .
HO1 H 0.556(4) 0.091(3) 0.451(4) 0.031(13) Uiso 1 1 d . . .
N1 N 0.7480(3) 0.07010(19) 0.6692(3) 0.0360(7) Uani 1 1 d . . .
N2 N 0.5247(3) 0.08751(19) 0.7178(3) 0.0365(7) Uani 1 1 d . . .
N3 N 0.3479(3) 0.0261(2) 0.7229(3) 0.0475(9) Uani 1 1 d . . .
HN3 H 0.369(4) -0.005(3) 0.680(4) 0.040(13) Uiso 1 1 d . . .
C1 C 0.6208(5) -0.1310(4) 0.7947(5) 0.0675(15) Uani 1 1 d . . .
H1A H 0.5387 -0.1431 0.7672 0.101 Uiso 1 1 calc R . .
H1B H 0.6253 -0.0862 0.8455 0.101 Uiso 1 1 calc R . .
H1C H 0.6585 -0.1762 0.8346 0.101 Uiso 1 1 calc R . .
C2 C 0.8226(4) -0.0578(3) 0.7489(4) 0.0506(11) Uani 1 1 d . . .
H2A H 0.8501 -0.0842 0.8208 0.061 Uiso 1 1 calc R . .
H2B H 0.8853 -0.0619 0.7023 0.061 Uiso 1 1 calc R . .
C3 C 0.8016(4) 0.0277(3) 0.7713(3) 0.0440(10) Uani 1 1 d . . .
H3A H 0.7496 0.0319 0.8285 0.053 Uiso 1 1 calc R . .
H3B H 0.877 0.0526 0.8016 0.053 Uiso 1 1 calc R . .
C4 C 0.7097(4) 0.1484(2) 0.6980(4) 0.0413(9) Uani 1 1 d . . .
H4A H 0.696 0.1808 0.6296 0.05 Uiso 1 1 calc R . .
H4B H 0.7728 0.1733 0.7508 0.05 Uiso 1 1 calc R . .
C5 C 0.6001(4) 0.1465(2) 0.7497(3) 0.0402(9) Uani 1 1 d . . .
C6 C 0.5769(4) 0.2046(3) 0.8209(4) 0.0573(12) Uani 1 1 d . . .
H6 H 0.6319 0.245 0.8423 0.069 Uiso 1 1 calc R . .
C7 C 0.4708(5) 0.2028(3) 0.8610(5) 0.0673(15) Uani 1 1 d . . .
H7 H 0.4522 0.2429 0.9094 0.081 Uiso 1 1 calc R . .
C8 C 0.3935(4) 0.1439(3) 0.8314(4) 0.0598(13) Uani 1 1 d . . .
H8 H 0.3217 0.1422 0.86 0.072 Uiso 1 1 calc R . .
C9 C 0.4206(4) 0.0853(3) 0.7578(3) 0.0419(9) Uani 1 1 d . . .
C10 C 0.8267(3) 0.0749(3) 0.5831(3) 0.0409(9) Uani 1 1 d . . .
H10A H 0.7837 0.1006 0.5159 0.049 Uiso 1 1 calc R . .
H10B H 0.8457 0.0212 0.5617 0.049 Uiso 1 1 calc R . .
C11 C 0.9399(4) 0.1187(3) 0.6190(4) 0.0582(13) Uani 1 1 d . . .
H11A H 0.9808 0.0963 0.6897 0.07 Uiso 1 1 calc R . .
H11B H 0.9225 0.1741 0.6325 0.07 Uiso 1 1 calc R . .
C12 C 1.1481(5) 0.1778(4) 0.5723(5) 0.0742(16) Uani 1 1 d . . .
H12A H 1.2073 0.1803 0.5228 0.111 Uiso 1 1 calc R . .
H12B H 1.1841 0.1586 0.6458 0.111 Uiso 1 1 calc R . .
H12C H 1.1158 0.23 0.5801 0.111 Uiso 1 1 calc R . .
C13 C 0.2367(4) 0.0105(3) 0.7596(4) 0.0468(10) Uani 1 1 d . . .
H13A H 0.1787 -0.0035 0.6936 0.056 Uiso 1 1 calc R . .
H13B H 0.2094 0.0589 0.7917 0.056 Uiso 1 1 calc R . .
C14 C 0.2401(4) -0.0545(3) 0.8456(4) 0.0572(12) Uani 1 1 d . . .
C15 C 0.2639(8) -0.1317(4) 0.7890(7) 0.109(3) Uani 1 1 d . . .
H15A H 0.2669 -0.1743 0.8432 0.163 Uiso 1 1 calc R . .
H15B H 0.3388 -0.1283 0.7613 0.163 Uiso 1 1 calc R . .
H15C H 0.2012 -0.1416 0.7265 0.163 Uiso 1 1 calc R . .
C16 C 0.3335(6) -0.0382(5) 0.9453(5) 0.096(2) Uani 1 1 d . . .
H16A H 0.3345 -0.0805 0.9997 0.144 Uiso 1 1 calc R . .
H16B H 0.3162 0.0112 0.9799 0.144 Uiso 1 1 calc R . .
H16C H 0.4099 -0.0348 0.9205 0.144 Uiso 1 1 calc R . .
C17 C 0.1209(5) -0.0562(5) 0.8839(7) 0.100(2) Uani 1 1 d . . .
H17A H 0.1199 -0.0973 0.9399 0.15 Uiso 1 1 calc R . .
H17B H 0.0602 -0.0668 0.8198 0.15 Uiso 1 1 calc R . .
H17C H 0.1058 -0.0056 0.9166 0.15 Uiso 1 1 calc R . .
Cl Cl 0.57252(14) 0.28531(7) 0.44209(11) 0.0674(4) Uani 1 1 d D . .
O2 O 0.6058(13) 0.2155(5) 0.4156(9) 0.110(4) Uani 0.5 1 d PD A 1
O3 O 0.5781(14) 0.2995(9) 0.5565(7) 0.138(6) Uani 0.5 1 d PD A 1
O4 O 0.4450(11) 0.2883(13) 0.410(2) 0.137(11) Uani 0.3 1 d PD A 1
O5 O 0.5888(19) 0.3496(8) 0.3844(18) 0.176(8) Uani 0.5 1 d PD A 1
O2' O 0.5168(9) 0.2224(6) 0.4695(11) 0.119(4) Uani 0.5 1 d PD A 2
O3' O 0.6401(15) 0.3303(9) 0.5066(13) 0.160(7) Uani 0.5 1 d PD A 2
O4' O 0.5958(15) 0.2829(13) 0.3291(9) 0.182(7) Uani 0.5 1 d PD A 2
O5' O 0.4745(17) 0.3335(12) 0.3972(16) 0.104(7) Uani 0.3 1 d PD A 2
O2" O 0.7112(13) 0.2588(10) 0.4620(13) 0.116(5) Uani 0.4 1 d P A .

loop_
_atom_site_aniso_label
_atom_site_aniso_U_11
_atom_site_aniso_U_22
_atom_site_aniso_U_33
_atom_site_aniso_U_23
_atom_site_aniso_U_13
_atom_site_aniso_U_12
Zn 0.0386(2) 0.0332(2) 0.0274(2) -0.00268(17) -0.00087(16) -0.00037(18)
S1 0.0537(6) 0.0403(6) 0.0578(7) 0.0000(5) -0.0016(5) 0.0079(5)
S2 0.0625(7) 0.0475(7) 0.0593(7) -0.0002(5) 0.0244(6) -0.0049(5)
O1 0.0497(17) 0.0295(16) 0.0304(14) -0.0020(12) -0.0012(11) -0.0056(13)
N1 0.0396(17) 0.0389(17) 0.0283(16) -0.0004(13) 0.0016(13) -0.0006(14)
N2 0.0404(17) 0.0381(17) 0.0311(17) -0.0053(13) 0.0059(13) -0.0012(14)
N3 0.045(2) 0.052(2) 0.047(2) -0.0124(18) 0.0128(17) -0.0063(17)
C1 0.057(3) 0.073(4) 0.069(4) 0.018(3) 0.000(3) -0.005(3)
C2 0.042(2) 0.055(3) 0.051(3) 0.010(2) -0.0047(19) 0.007(2)
C3 0.042(2) 0.053(3) 0.034(2) 0.0049(18) -0.0044(17) -0.0020(18)
C4 0.046(2) 0.036(2) 0.041(2) -0.0064(17) 0.0049(17) -0.0046(17)
C5 0.047(2) 0.037(2) 0.035(2) -0.0052(16) 0.0042(17) -0.0032(17)
C6 0.061(3) 0.051(3) 0.062(3) -0.025(2) 0.015(2) -0.010(2)
C7 0.072(3) 0.060(3) 0.074(4) -0.032(3) 0.025(3) -0.004(3)
C8 0.052(3) 0.067(3) 0.064(3) -0.019(3) 0.020(2) 0.002(2)
C9 0.042(2) 0.044(2) 0.038(2) -0.0063(17) 0.0027(17) -0.0012(17)
C10 0.045(2) 0.043(2) 0.035(2) -0.0005(17) 0.0080(17) -0.0014(17)
C11 0.049(3) 0.083(4) 0.045(3) -0.004(2) 0.011(2) -0.013(2)
C12 0.061(3) 0.082(4) 0.077(4) 0.016(3) 0.004(3) -0.021(3)
C13 0.037(2) 0.055(3) 0.048(2) 0.002(2) 0.0046(18) -0.0018(18)
C14 0.051(3) 0.066(3) 0.055(3) 0.014(2) 0.010(2) 0.001(2)
C15 0.145(7) 0.056(4) 0.129(7) 0.020(4) 0.034(5) 0.008(4)
C16 0.072(4) 0.162(7) 0.050(3) 0.038(4) -0.003(3) -0.001(4)
C17 0.063(4) 0.124(6) 0.121(6) 0.044(5) 0.036(4) -0.011(4)
Cl 0.1010(10) 0.0403(7) 0.0565(8) -0.0011(5) -0.0019(7) -0.0037(6)
O2 0.198(13) 0.036(4) 0.098(8) -0.018(5) 0.034(8) 0.007(6)
O3 0.206(15) 0.142(12) 0.057(6) -0.023(7) -0.010(7) 0.103(11)
O4 0.066(10) 0.14(2) 0.18(3) -0.053(19) -0.060(13) 0.013(13)
O5 0.212(19) 0.095(10) 0.23(2) 0.098(12) 0.055(17) 0.018(12)
O2' 0.086(7) 0.080(7) 0.179(12) 0.038(8) -0.015(7) -0.038(6)
O3' 0.210(17) 0.133(13) 0.123(13) -0.065(11) -0.024(11) -0.083(12)
O4' 0.210(18) 0.23(2) 0.104(11) -0.009(13) 0.016(10) -0.035(16)
O5' 0.116(17) 0.098(15) 0.087(12) 0.037(12) -0.026(12) 0.053(13)
O2" 0.121(11) 0.120(12) 0.111(10) 0.034(9) 0.034(8) -0.024(9)

loop_
_atom_type_symbol
_atom_type_description
_atom_type_scat_dispersion_real
_atom_type_scat_dispersion_imag
_atom_type_scat_source
C C 0.0033 0.0016 'International Tables Vol C Tables 4.2.6.8 and 6.1.1.4'
H H 0 0 'International Tables Vol C Tables 4.2.6.8 and 6.1.1.4'
N N 0.0061 0.0033 'International Tables Vol C Tables 4.2.6.8 and 6.1.1.4'
O O 0.0106 0.006 'International Tables Vol C Tables 4.2.6.8 and 6.1.1.4'
S S 0.1246 0.1234 'International Tables Vol C Tables 4.2.6.8 and 6.1.1.4'
Cl Cl 0.1484 0.1585 'International Tables Vol C Tables 4.2.6.8 and 6.1.1.4'
Zn Zn 0.2839 1.4301 'International Tables Vol C Tables 4.2.6.8 and 6.1.1.4'

loop_
_geom_angle_atom_site_label_1
_geom_angle_atom_site_label_2
_geom_angle_atom_site_label_3
_geom_angle
_geom_angle_site_symmetry_1
_geom_angle_site_symmetry_3
O1 Zn O1 84.04(13) . 3_656
O1 Zn N2 114.18(13) . .
O1 Zn N2 102.61(13) 3_656 .
O1 Zn N1 98.68(12) . .
O1 Zn N1 174.49(13) 3_656 .
N2 Zn N1 80.70(12) . .
O1 Zn S1 126.80(10) . .
O1 Zn S1 91.72(9) 3_656 .
N2 Zn S1 118.45(10) . .
N1 Zn S1 82.81(9) . .
O1 Zn Zn 42.71(8) . 3_656
O1 Zn Zn 41.34(8) 3_656 3_656
N2 Zn Zn 114.89(9) . 3_656
N1 Zn Zn 141.18(9) . 3_656
S1 Zn Zn 114.73(4) . 3_656
C1 S1 C2 101.2(2) . .
C1 S1 Zn 100.52(19) . .
C2 S1 Zn 96.76(15) . .
C11 S2 C12 100.1(3) . .
Zn O1 Zn 95.96(13) . 3_656
C4 N1 C3 110.5(3) . .
C4 N1 C10 110.8(3) . .
C3 N1 C10 112.9(3) . .
C4 N1 Zn 102.7(2) . .
C3 N1 Zn 107.6(2) . .
C10 N1 Zn 111.9(2) . .
C5 N2 C9 119.1(3) . .
C5 N2 Zn 113.2(3) . .
C9 N2 Zn 127.7(3) . .
C9 N3 C13 125.8(4) . .
C3 C2 S1 113.4(3) . .
N1 C3 C2 112.4(3) . .
N1 C4 C5 112.6(3) . .
N2 C5 C6 122.7(4) . .
N2 C5 C4 116.6(3) . .
C6 C5 C4 120.5(4) . .
C5 C6 C7 118.3(4) . .
C8 C7 C6 120.3(4) . .
C7 C8 C9 119.6(4) . .
N3 C9 N2 116.9(4) . .
N3 C9 C8 123.2(4) . .
N2 C9 C8 119.9(4) . .
N1 C10 C11 115.0(3) . .
C10 C11 S2 110.8(3) . .
N3 C13 C14 114.5(4) . .
C16 C14 C13 110.5(5) . .
C16 C14 C17 109.1(5) . .
C13 C14 C17 107.2(4) . .
C16 C14 C15 111.1(6) . .
C13 C14 C15 108.1(5) . .
C17 C14 C15 110.8(6) . .
O3' Cl O2 121.7(11) . .
O3' Cl O2' 127.9(9) . .
O2 Cl O2' 59.5(7) . .
O3' Cl O5 72.5(11) . .
O2 Cl O5 123.6(10) . .
O2' Cl O5 156.6(10) . .
O3' Cl O3 50.1(8) . .
O2 Cl O3 115.6(7) . .
O2' Cl O3 80.9(9) . .
O5 Cl O3 112.7(11) . .
O3' Cl O4' 114.4(11) . .
O2 Cl O4' 68.5(9) . .
O2' Cl O4' 112.7(9) . .
O5 Cl O4' 57.4(10) . .
O3 Cl O4' 164.3(10) . .
O3' Cl O5' 104.9(12) . .
O2 Cl O5' 132.4(11) . .
O2' Cl O5' 100.1(11) . .
O5 Cl O5' 59.8(10) . .
O3 Cl O5' 100.8(10) . .
O4' Cl O5' 84.9(10) . .
O3' Cl O4 129.6(12) . .
O2 Cl O4 106.7(9) . .
O2' Cl O4 65.5(11) . .
O5 Cl O4 92.9(11) . .
O3 Cl O4 98.4(12) . .
O4' Cl O4 94.5(13) . .
O5' Cl O4 34.8(10) . .
O3' Cl O2" 65.6(10) . .
O2 Cl O2" 57.9(8) . .
O2' Cl O2" 103.9(7) . .
O5 Cl O2" 95.1(10) . .
O3 Cl O2" 90.5(8) . .
O4' Cl O2" 79.0(9) . .
O5' Cl O2" 154.8(11) . .
O4 Cl O2" 164.6(10) . .
Cl O2 O2" 72.7(8) . .
Cl O3' O2" 68.4(8) . .
O2 O2" O3' 94.3(9) . .
O2 O2" Cl 49.4(6) . .
O3' O2" Cl 46.0(6) . .

loop_
_geom_bond_atom_site_label_1
_geom_bond_atom_site_label_2
_geom_bond_distance
_geom_bond_site_symmetry_2
Zn O1 1.974(3) .
Zn O1 2.028(3) 3_656
Zn N2 2.068(3) .
Zn N1 2.189(3) .
Zn S1 2.5139(12) .
Zn Zn 2.9731(8) 3_656
S1 C1 1.790(6) .
S1 C2 1.812(4) .
S2 C11 1.793(5) .
S2 C12 1.799(5) .
O1 Zn 2.028(3) 3_656
N1 C4 1.473(5) .
N1 C3 1.486(5) .
N1 C10 1.491(5) .
N2 C5 1.353(5) .
N2 C9 1.369(5) .
N3 C9 1.344(5) .
N3 C13 1.451(6) .
C2 C3 1.516(6) .
C4 C5 1.501(6) .
C5 C6 1.372(6) .
C6 C7 1.391(7) .
C7 C8 1.360(7) .
C8 C9 1.411(6) .
C10 C11 1.514(6) .
C13 C14 1.522(7) .
C14 C16 1.517(8) .
C14 C17 1.524(7) .
C14 C15 1.535(9) .
Cl O3' 1.276(8) .
Cl O2 1.312(7) .
Cl O2' 1.325(8) .
Cl O5 1.335(9) .
Cl O3 1.400(9) .
Cl O4' 1.438(11) .
Cl O5' 1.440(11) .
Cl O4 1.468(12) .
Cl O2" 1.650(15) .
O2 O2" 1.464(18) .
O3' O2" 1.62(2) .

loop_
_geom_torsion_atom_site_label_1
_geom_torsion_atom_site_label_2
_geom_torsion_atom_site_label_3
_geom_torsion_atom_site_label_4
_geom_torsion
_geom_torsion_site_symmetry_1
_geom_torsion_site_symmetry_4
O1 Zn S1 C1 -154.1(2) . .
O1 Zn S1 C1 -70.3(2) 3_656 .
N2 Zn S1 C1 35.1(2) . .
N1 Zn S1 C1 110.4(2) . .
Zn Zn S1 C1 -105.87(19) 3_656 .
O1 Zn S1 C2 103.1(2) . .
O1 Zn S1 C2 -173.05(19) 3_656 .
N2 Zn S1 C2 -67.7(2) . .
N1 Zn S1 C2 7.61(19) . .
Zn Zn S1 C2 151.36(17) 3_656 .
O1 Zn O1 Zn 0 3_656 3_656
N2 Zn O1 Zn -101.18(14) . 3_656
N1 Zn O1 Zn 175.18(12) . 3_656
S1 Zn O1 Zn 87.69(13) . 3_656
O1 Zn N1 C4 83.1(2) . .
O1 Zn N1 C4 -157.6(12) 3_656 .
N2 Zn N1 C4 -30.2(2) . .
S1 Zn N1 C4 -150.7(2) . .
Zn Zn N1 C4 88.3(3) 3_656 .
O1 Zn N1 C3 -160.3(3) . .
O1 Zn N1 C3 -41.0(13) 3_656 .
N2 Zn N1 C3 86.4(3) . .
S1 Zn N1 C3 -34.1(2) . .
Zn Zn N1 C3 -155.1(2) 3_656 .
O1 Zn N1 C10 -35.8(3) . .
O1 Zn N1 C10 83.6(13) 3_656 .
N2 Zn N1 C10 -149.1(3) . .
S1 Zn N1 C10 90.5(2) . .
Zn Zn N1 C10 -30.6(3) 3_656 .
O1 Zn N2 C5 -78.4(3) . .
O1 Zn N2 C5 -167.5(3) 3_656 .
N1 Zn N2 C5 17.0(3) . .
S1 Zn N2 C5 93.5(3) . .
Zn Zn N2 C5 -125.6(3) 3_656 .
O1 Zn N2 C9 99.0(3) . .
O1 Zn N2 C9 9.9(4) 3_656 .
N1 Zn N2 C9 -165.6(4) . .
S1 Zn N2 C9 -89.1(3) . .
Zn Zn N2 C9 51.8(4) 3_656 .
C1 S1 C2 C3 -82.9(4) . .
Zn S1 C2 C3 19.3(3) . .
C4 N1 C3 C2 169.7(3) . .
C10 N1 C3 C2 -65.5(4) . .
Zn N1 C3 C2 58.4(4) . .
S1 C2 C3 N1 -52.5(5) . .
C3 N1 C4 C5 -75.1(4) . .
C10 N1 C4 C5 159.0(3) . .
Zn N1 C4 C5 39.4(4) . .
C9 N2 C5 C6 0.1(6) . .
Zn N2 C5 C6 177.7(4) . .
C9 N2 C5 C4 -176.6(4) . .
Zn N2 C5 C4 1.0(4) . .
N1 C4 C5 N2 -29.8(5) . .
N1 C4 C5 C6 153.5(4) . .
N2 C5 C6 C7 -0.6(8) . .
C4 C5 C6 C7 176.0(5) . .
C5 C6 C7 C8 1.1(9) . .
C6 C7 C8 C9 -1.2(9) . .
C13 N3 C9 N2 176.5(4) . .
C13 N3 C9 C8 -4.2(7) . .
C5 N2 C9 N3 179.3(4) . .
Zn N2 C9 N3 2.0(6) . .
C5 N2 C9 C8 -0.1(6) . .
Zn N2 C9 C8 -177.4(3) . .
C7 C8 C9 N3 -178.7(5) . .
C7 C8 C9 N2 0.7(8) . .
C4 N1 C10 C11 62.6(5) . .
C3 N1 C10 C11 -62.0(5) . .
Zn N1 C10 C11 176.5(3) . .
N1 C10 C11 S2 174.5(3) . .
C12 S2 C11 C10 173.6(4) . .
C9 N3 C13 C14 -101.3(6) . .
N3 C13 C14 C16 54.7(6) . .
N3 C13 C14 C17 173.5(5) . .
N3 C13 C14 C15 -67.0(6) . .
O3' Cl O2 O2" -16.0(13) . .
O2' Cl O2 O2" -134.3(10) . .
O5 Cl O2 O2" 73.2(14) . .
O3 Cl O2 O2" -73.3(11) . .
O4' Cl O2 O2" 90.2(10) . .
O5' Cl O2 O2" 150.9(14) . .
O4 Cl O2 O2" 178.4(13) . .
O2 Cl O3' O2" 14.9(12) . .
O2' Cl O3' O2" 88.9(12) . .
O5 Cl O3' O2" -104.3(11) . .
O3 Cl O3' O2" 113.2(13) . .
O4' Cl O3' O2" -64.1(13) . .
O5' Cl O3' O2" -155.2(11) . .
O4 Cl O3' O2" 176.8(16) . .
Cl O2 O2" O3' 10.7(8) . .
Cl O3' O2" O2 -11.3(9) . .
O3' Cl O2" O2 165.1(12) . .
O2' Cl O2" O2 39.5(9) . .
O5 Cl O2" O2 -126.9(12) . .
O3 Cl O2" O2 120.2(9) . .
O4' Cl O2" O2 -71.5(10) . .
O5' Cl O2" O2 -122(2) . .
O4 Cl O2" O2 -6(5) . .
O2 Cl O2" O3' -165.1(12) . .
O2' Cl O2" O3' -125.6(10) . .
O5 Cl O2" O3' 68.1(12) . .
O3 Cl O2" O3' -44.8(9) . .
O4' Cl O2" O3' 123.5(12) . .
O5' Cl O2" O3' 73(3) . .
O4 Cl O2" O3' -171(5) . .
